data_4328524
loop_
_publ_author_name
'Xiaojia Feng'
'Wenzhe Zhou'
'Yangguang Li'
'Hongshan Ke'
'Jinkui Tang'
'Rodolphe Cl\'erac'
'Yonghui Wang'
'Zhongmin Su'
'Enbo Wang'

_publ_section_title
;
 Polyoxometalate-Supported 3d-4f Heterometallic Single-Molecule Magnets
;
_journal_name_full 'Inorganic Chemistry'
_journal_page_first 2722
_journal_page_last 2724
_journal_paper_doi 10.1021/ic202418y
_journal_volume 51
_journal_year 2012
_chemical_formula_sum 'C19 H28 Cl3 Cu N2 O8 Tb'
_chemical_formula_weight 741.24
_chemical_name_systematic
; 
 ? 
;
_space_group_IT_number 14
_symmetry_cell_setting monoclinic
_symmetry_space_group_name_Hall '-P 2ybc'
_symmetry_space_group_name_H-M 'P 1 21/c 1'
_atom_sites_solution_hydrogens geom
_atom_sites_solution_primary direct
_atom_sites_solution_secondary difmap
_audit_creation_method SHELXL-97
_cell_angle_alpha 90.00
_cell_angle_beta 122.042(2)
_cell_angle_gamma 90.00
_cell_formula_units_Z 4
_cell_length_a 9.2881(2)
_cell_length_b 19.0737(3)
_cell_length_c 17.2241(4)
_cell_measurement_temperature 150(2)
_cell_volume 2586.54(11)
_computing_cell_refinement PROCESS-AUTO
_computing_data_collection PROCESS-AUTO
_computing_data_reduction CrystalStructure
_computing_structure_refinement 'SHELXL-97 (Sheldrick, 1997)'
_computing_structure_solution 'SHELXS-97 (Sheldrick, 1990)'
_diffrn_ambient_temperature 150(2)
_diffrn_detector_area_resol_mean 0.01
_diffrn_measured_fraction_theta_full 0.996
_diffrn_measured_fraction_theta_max 0.996
_diffrn_measurement_device_type 'Rigaku R-AXIS RAPID IP'
_diffrn_measurement_method Oscillation
_diffrn_radiation_monochromator graphite
_diffrn_radiation_source 'fine-focus sealed tube'
_diffrn_radiation_type MoK\a
_diffrn_radiation_wavelength 0.71073
_diffrn_reflns_av_R_equivalents 0.0247
_diffrn_reflns_av_sigmaI/netI 0.0355
_diffrn_reflns_limit_h_max 11
_diffrn_reflns_limit_h_min -10
_diffrn_reflns_limit_k_max 22
_diffrn_reflns_limit_k_min -22
_diffrn_reflns_limit_l_max 20
_diffrn_reflns_limit_l_min -18
_diffrn_reflns_number 9988
_diffrn_reflns_theta_full 25.00
_diffrn_reflns_theta_max 25.00
_diffrn_reflns_theta_min 3.06
_diffrn_standards_decay_% none
_diffrn_standards_interval_count 0
_diffrn_standards_interval_time 0
_diffrn_standards_number 0
_exptl_absorpt_coefficient_mu 3.889
_exptl_absorpt_correction_T_max 0.5101
_exptl_absorpt_correction_T_min 0.4554
_exptl_absorpt_correction_type multi-scan
_exptl_absorpt_process_details 'ABSCOR by T.Higashi    8 March, 1995'
_exptl_crystal_colour brown
_exptl_crystal_density_diffrn 1.903
_exptl_crystal_description block
_exptl_crystal_F_000 1460
_exptl_crystal_size_max 0.24
_exptl_crystal_size_mid 0.22
_exptl_crystal_size_min 0.20
_refine_diff_density_max 0.735
_refine_diff_density_min -0.904
_refine_diff_density_rms 0.100
_refine_ls_extinction_method none
_refine_ls_goodness_of_fit_ref 1.004
_refine_ls_hydrogen_treatment constr
_refine_ls_matrix_type full
_refine_ls_number_parameters 310
_refine_ls_number_reflns 4535
_refine_ls_number_restraints 0
_refine_ls_restrained_S_all 1.004
_refine_ls_R_factor_all 0.0347
_refine_ls_R_factor_gt 0.0275
_refine_ls_shift/su_max 0.001
_refine_ls_shift/su_mean 0.000
_refine_ls_structure_factor_coef Fsqd
_refine_ls_weighting_details 'calc w=1/[\s^2^(Fo^2^)+(0.0377P)^2^+0.8449P] where P=(Fo^2^+2Fc^2^)/3'
_refine_ls_weighting_scheme calc
_refine_ls_wR_factor_gt 0.0664
_refine_ls_wR_factor_ref 0.0708
_reflns_number_gt 3955
_reflns_number_total 4535
_reflns_threshold_expression >2sigma(I)
_cod_data_source_file ic202418y_si_005.cif
_cod_data_source_block 11
_cod_original_cell_volume 2586.54(9)
_cod_database_code 4328524

loop_
_symmetry_equiv_pos_as_xyz
'x, y, z'
'-x, y+1/2, -z+1/2'
'-x, -y, -z'
'x, -y-1/2, z-1/2'

loop_
_atom_site_label
_atom_site_type_symbol
_atom_site_fract_x
_atom_site_fract_y
_atom_site_fract_z
_atom_site_U_iso_or_equiv
_atom_site_adp_type
_atom_site_occupancy
_atom_site_symmetry_multiplicity
_atom_site_calc_flag
_atom_site_refinement_flags
Tb1 Tb 0.29575(2) 0.716922(9) 0.333195(12) 0.02492(8) Uani 1 1 d .
Cu1 Cu 0.27878(5) 0.57249(2) 0.21286(3) 0.02574(12) Uani 1 1 d .
Cl2 Cl 0.28138(15) 0.85676(6) 0.33494(8) 0.0466(3) Uani 1 1 d .
Cl3 Cl 0.17933(12) 0.64113(5) 0.05161(6) 0.0336(2) Uani 1 1 d .
O1 O 0.1311(3) 0.62720(13) 0.23550(17) 0.0288(6) Uani 1 1 d .
O1W O 0.3139(4) 0.74767(16) 0.4712(2) 0.0505(9) Uani 1 1 d .
H1WA H 0.3592 0.7229 0.5216 0.076 Uiso 1 1 d R
H1WB H 0.2786 0.7859 0.4835 0.076 Uiso 1 1 d R
O2 O -0.0205(3) 0.71978(13) 0.2700(2) 0.0359(7) Uani 1 1 d .
O2W O 0.3668(4) 0.61895(15) 0.43286(19) 0.0533(9) Uani 1 1 d .
H2WA H 0.4313 0.6170 0.4908 0.080 Uiso 1 1 d R
H2WB H 0.3914 0.5845 0.4107 0.080 Uiso 1 1 d R
O3 O 0.4454(3) 0.63857(13) 0.29638(16) 0.0269(6) Uani 1 1 d .
O3W O 0.2351(4) 0.75532(16) 0.1883(2) 0.0443(7) Uani 1 1 d .
H3WA H 0.1984 0.7291 0.1392 0.066 Uiso 1 1 d R
H3WB H 0.2773 0.7923 0.1769 0.066 Uiso 1 1 d R
O4 O 0.6159(3) 0.72911(14) 0.42004(19) 0.0377(7) Uani 1 1 d .
N1 N 0.1174(4) 0.49783(17) 0.1512(2) 0.0284(7) Uani 1 1 d .
N2 N 0.4420(4) 0.51077(16) 0.2136(2) 0.0263(7) Uani 1 1 d .
C1 C -0.1024(6) 0.7741(3) 0.2922(4) 0.0546(13) Uani 1 1 d .
H1A H -0.0194 0.8107 0.3286 0.082 Uiso 1 1 calc R
H1B H -0.1471 0.7538 0.3275 0.082 Uiso 1 1 calc R
H1C H -0.1958 0.7947 0.2356 0.082 Uiso 1 1 calc R
C2 C -0.1231(5) 0.6663(2) 0.2136(3) 0.0298(9) Uani 1 1 d .
C3 C -0.2966(5) 0.6606(3) 0.1741(3) 0.0407(11) Uani 1 1 d .
H3A H -0.3565 0.6957 0.1849 0.049 Uiso 1 1 calc R
C4 C -0.3830(5) 0.6038(3) 0.1190(3) 0.0431(11) Uani 1 1 d .
H4A H -0.5024 0.6001 0.0918 0.052 Uiso 1 1 calc R
C5 C -0.2986(5) 0.5534(2) 0.1036(3) 0.0390(10) Uani 1 1 d .
H5A H -0.3600 0.5145 0.0659 0.047 Uiso 1 1 calc R
C6 C -0.1205(4) 0.5571(2) 0.1424(2) 0.0291(9) Uani 1 1 d .
C7 C -0.0344(4) 0.61557(19) 0.1963(2) 0.0254(8) Uani 1 1 d .
C8 C 0.1983(5) 0.4347(2) 0.1419(3) 0.0366(10) Uani 1 1 d .
H8A H 0.1188 0.4107 0.0835 0.044 Uiso 1 1 calc R
H8B H 0.2279 0.4018 0.1928 0.044 Uiso 1 1 calc R
C9 C -0.0388(5) 0.4990(2) 0.1261(3) 0.0311(9) Uani 1 1 d .
H9A H -0.1062 0.4592 0.0947 0.037 Uiso 1 1 calc R
C10 C 0.3573(5) 0.4559(2) 0.1439(3) 0.0363(10) Uani 1 1 d .
H10A H 0.4335 0.4150 0.1594 0.044 Uiso 1 1 calc R
H10B H 0.3274 0.4739 0.0832 0.044 Uiso 1 1 calc R
C11 C 0.6023(5) 0.5122(2) 0.2700(3) 0.0306(9) Uani 1 1 d .
H11A H 0.6680 0.4755 0.2667 0.037 Uiso 1 1 calc R
C12 C 0.6908(4) 0.5658(2) 0.3386(2) 0.0289(9) Uani 1 1 d .
C13 C 0.8690(5) 0.5594(3) 0.3984(3) 0.0466(12) Uani 1 1 d .
H13A H 0.9253 0.5200 0.3928 0.056 Uiso 1 1 calc R
C14 C 0.9612(5) 0.6083(3) 0.4634(3) 0.0564(14) Uani 1 1 d .
H14A H 1.0807 0.6029 0.5021 0.068 Uiso 1 1 calc R
C15 C 0.8831(5) 0.6660(3) 0.4741(3) 0.0504(12) Uani 1 1 d .
H15A H 0.9477 0.6998 0.5204 0.060 Uiso 1 1 calc R
C16 C 0.7100(5) 0.6737(2) 0.4164(3) 0.0316(9) Uani 1 1 d .
C17 C 0.6112(4) 0.6250(2) 0.3486(2) 0.0248(8) Uani 1 1 d .
C18 C 0.7082(7) 0.7830(3) 0.4858(4) 0.0622(15) Uani 1 1 d .
H18A H 0.6284 0.8176 0.4840 0.093 Uiso 1 1 calc R
H18B H 0.7854 0.8061 0.4713 0.093 Uiso 1 1 calc R
H18C H 0.7740 0.7624 0.5472 0.093 Uiso 1 1 calc R
O21 O 0.6529(5) 0.98632(17) 0.1254(2) 0.0581(9) Uani 1 1 d .
H21D H 0.5906 0.9567 0.1297 0.087 Uiso 1 1 d R
C21 C 0.7790(8) 0.9517(3) 0.1189(5) 0.0846(19) Uani 1 1 d .
H21A H 0.8859 0.9526 0.1786 0.127 Uiso 1 1 calc R
H21B H 0.7947 0.9753 0.0734 0.127 Uiso 1 1 calc R
H21C H 0.7446 0.9029 0.1002 0.127 Uiso 1 1 calc R
Cl1 Cl 0.44268(14) 0.85905(6) 0.13046(7) 0.0448(3) Uani 1 1 d .

loop_
_atom_site_aniso_label
_atom_site_aniso_U_11
_atom_site_aniso_U_22
_atom_site_aniso_U_33
_atom_site_aniso_U_23
_atom_site_aniso_U_13
_atom_site_aniso_U_12
Tb1 0.03059(12) 0.02012(12) 0.02739(12) -0.00205(7) 0.01763(9) 0.00070(7)
Cu1 0.0205(2) 0.0235(2) 0.0320(2) -0.0077(2) 0.01304(19) -0.00155(18)
Cl2 0.0739(8) 0.0226(5) 0.0626(7) -0.0017(5) 0.0492(7) -0.0021(5)
Cl3 0.0370(5) 0.0347(5) 0.0287(5) -0.0011(4) 0.0171(4) -0.0055(4)
O1 0.0204(12) 0.0282(14) 0.0380(14) -0.0068(12) 0.0155(11) -0.0022(11)
O1W 0.091(2) 0.0336(17) 0.0389(17) 0.0027(14) 0.0423(18) 0.0172(17)
O2 0.0361(15) 0.0308(16) 0.0495(18) 0.0001(13) 0.0286(14) 0.0095(12)
O2W 0.099(2) 0.0305(16) 0.0369(16) 0.0017(14) 0.0404(17) 0.0121(17)
O3 0.0184(12) 0.0277(13) 0.0295(13) -0.0081(12) 0.0092(10) -0.0003(11)
O3W 0.074(2) 0.0276(16) 0.0384(16) -0.0006(14) 0.0349(15) -0.0026(15)
O4 0.0356(15) 0.0336(15) 0.0370(16) -0.0152(13) 0.0146(13) -0.0092(13)
N1 0.0274(16) 0.0260(17) 0.0286(16) -0.0026(14) 0.0127(13) -0.0039(13)
N2 0.0287(16) 0.0238(16) 0.0298(16) -0.0007(14) 0.0178(14) 0.0015(14)
C1 0.052(3) 0.057(3) 0.070(3) -0.005(3) 0.043(3) 0.019(2)
C2 0.031(2) 0.034(2) 0.031(2) 0.0088(18) 0.0212(17) 0.0046(18)
C3 0.028(2) 0.052(3) 0.049(3) 0.014(2) 0.024(2) 0.012(2)
C4 0.0229(19) 0.058(3) 0.050(3) 0.017(2) 0.0210(19) 0.004(2)
C5 0.0248(19) 0.048(3) 0.038(2) 0.006(2) 0.0125(18) -0.0092(19)
C6 0.0242(18) 0.034(2) 0.0289(19) 0.0054(18) 0.0137(16) -0.0030(17)
C7 0.0215(17) 0.029(2) 0.0286(19) 0.0068(17) 0.0150(16) 0.0024(16)
C8 0.036(2) 0.022(2) 0.046(2) -0.0070(19) 0.0173(19) -0.0005(17)
C9 0.0282(19) 0.028(2) 0.030(2) -0.0027(18) 0.0108(17) -0.0082(17)
C10 0.040(2) 0.031(2) 0.037(2) -0.0087(19) 0.0199(19) 0.0017(19)
C11 0.031(2) 0.029(2) 0.039(2) 0.0034(18) 0.0235(18) 0.0064(17)
C12 0.0220(18) 0.033(2) 0.0295(19) 0.0016(18) 0.0123(16) 0.0008(16)
C13 0.025(2) 0.054(3) 0.052(3) 0.003(2) 0.014(2) 0.010(2)
C14 0.020(2) 0.066(3) 0.058(3) 0.000(3) 0.003(2) 0.000(2)
C15 0.030(2) 0.055(3) 0.043(3) -0.012(2) 0.004(2) -0.011(2)
C16 0.0294(19) 0.031(2) 0.032(2) -0.0031(19) 0.0152(18) -0.0013(18)
C17 0.0201(17) 0.029(2) 0.0245(18) 0.0036(17) 0.0115(15) -0.0010(16)
C18 0.059(3) 0.057(3) 0.057(3) -0.027(3) 0.022(3) -0.010(3)
O21 0.080(2) 0.0404(19) 0.070(2) -0.0031(17) 0.051(2) -0.0135(18)
C21 0.085(4) 0.081(4) 0.117(5) -0.007(4) 0.074(4) -0.013(4)
Cl1 0.0545(6) 0.0451(6) 0.0378(6) -0.0086(5) 0.0265(5) -0.0167(5)

loop_
_atom_type_symbol
_atom_type_description
_atom_type_scat_dispersion_real
_atom_type_scat_dispersion_imag
_atom_type_scat_source
C C 0.0033 0.0016 'International Tables Vol C Tables 4.2.6.8 and 6.1.1.4'
H H 0.0000 0.0000 'International Tables Vol C Tables 4.2.6.8 and 6.1.1.4'
Cl Cl 0.1484 0.1585 'International Tables Vol C Tables 4.2.6.8 and 6.1.1.4'
Cu Cu 0.3201 1.2651 'International Tables Vol C Tables 4.2.6.8 and 6.1.1.4'
N N 0.0061 0.0033 'International Tables Vol C Tables 4.2.6.8 and 6.1.1.4'
O O 0.0106 0.0060 'International Tables Vol C Tables 4.2.6.8 and 6.1.1.4'
Tb Tb -0.1723 4.1537 'International Tables Vol C Tables 4.2.6.8 and 6.1.1.4'

loop_
_geom_angle_atom_site_label_1
_geom_angle_atom_site_label_2
_geom_angle_atom_site_label_3
_geom_angle
O1 Tb1 O3 65.82(8)
O1 Tb1 O3W 76.49(10)
O3 Tb1 O3W 75.84(10)
O1 Tb1 O1W 125.48(11)
O3 Tb1 O1W 133.87(10)
O3W Tb1 O1W 146.50(11)
O1 Tb1 O2W 76.56(10)
O3 Tb1 O2W 73.60(10)
O3W Tb1 O2W 145.44(10)
O1W Tb1 O2W 68.00(10)
O1 Tb1 O4 127.77(8)
O3 Tb1 O4 62.60(8)
O3W Tb1 O4 98.19(11)
O1W Tb1 O4 87.04(11)
O2W Tb1 O4 81.76(11)
O1 Tb1 O2 62.36(8)
O3 Tb1 O2 128.00(8)
O3W Tb1 O2 88.14(10)
O1W Tb1 O2 82.78(11)
O2W Tb1 O2 98.11(11)
O4 Tb1 O2 169.03(9)
O1 Tb1 Cl2 136.71(7)
O3 Tb1 Cl2 132.80(7)
O3W Tb1 Cl2 73.58(8)
O1W Tb1 Cl2 73.66(8)
O2W Tb1 Cl2 140.50(7)
O4 Tb1 Cl2 87.23(7)
O2 Tb1 Cl2 85.98(6)
O1 Tb1 Cu1 32.82(6)
O3 Tb1 Cu1 33.03(5)
O3W Tb1 Cu1 72.51(7)
O1W Tb1 Cu1 140.24(8)
O2W Tb1 Cu1 73.09(7)
O4 Tb1 Cu1 95.43(6)
O2 Tb1 Cu1 95.02(6)
Cl2 Tb1 Cu1 146.02(3)
N2 Cu1 O1 168.84(12)
N2 Cu1 O3 94.48(11)
O1 Cu1 O3 82.52(10)
N2 Cu1 N1 86.04(13)
O1 Cu1 N1 94.76(12)
O3 Cu1 N1 168.39(12)
N2 Cu1 Cl3 98.04(9)
O1 Cu1 Cl3 93.04(8)
O3 Cu1 Cl3 98.60(8)
N1 Cu1 Cl3 92.80(9)
N2 Cu1 Tb1 135.54(9)
O1 Cu1 Tb1 40.83(7)
O3 Cu1 Tb1 41.72(7)
N1 Cu1 Tb1 134.88(10)
Cl3 Cu1 Tb1 96.43(2)
C7 O1 Cu1 124.3(2)
C7 O1 Tb1 129.2(2)
Cu1 O1 Tb1 106.35(10)
Tb1 O1W H1WA 127.1
Tb1 O1W H1WB 128.0
H1WA O1W H1WB 104.9
C2 O2 C1 116.8(3)
C2 O2 Tb1 119.7(2)
C1 O2 Tb1 123.5(3)
Tb1 O2W H2WA 129.3
Tb1 O2W H2WB 108.7
H2WA O2W H2WB 107.7
C17 O3 Cu1 124.1(2)
C17 O3 Tb1 125.4(2)
Cu1 O3 Tb1 105.25(10)
Tb1 O3W H3WA 126.2
Tb1 O3W H3WB 126.9
H3WA O3W H3WB 103.5
C16 O4 C18 117.0(3)
C16 O4 Tb1 118.1(2)
C18 O4 Tb1 123.8(3)
C9 N1 C8 122.2(3)
C9 N1 Cu1 125.9(3)
C8 N1 Cu1 111.8(2)
C11 N2 C10 122.8(3)
C11 N2 Cu1 126.3(3)
C10 N2 Cu1 110.7(2)
O2 C1 H1A 109.5
O2 C1 H1B 109.5
H1A C1 H1B 109.5
O2 C1 H1C 109.5
H1A C1 H1C 109.5
H1B C1 H1C 109.5
C3 C2 O2 126.3(4)
C3 C2 C7 120.3(4)
O2 C2 C7 113.3(3)
C2 C3 C4 120.0(4)
C2 C3 H3A 120.0
C4 C3 H3A 120.0
C5 C4 C3 120.4(4)
C5 C4 H4A 119.8
C3 C4 H4A 119.8
C4 C5 C6 121.6(4)
C4 C5 H5A 119.2
C6 C5 H5A 119.2
C7 C6 C5 117.8(4)
C7 C6 C9 124.3(3)
C5 C6 C9 117.9(4)
O1 C7 C6 124.8(3)
O1 C7 C2 115.3(3)
C6 C7 C2 119.9(3)
N1 C8 C10 109.1(3)
N1 C8 H8A 109.9
C10 C8 H8A 109.9
N1 C8 H8B 109.9
C10 C8 H8B 109.9
H8A C8 H8B 108.3
N1 C9 C6 124.4(4)
N1 C9 H9A 117.8
C6 C9 H9A 117.8
N2 C10 C8 107.7(3)
N2 C10 H10A 110.2
C8 C10 H10A 110.2
N2 C10 H10B 110.2
C8 C10 H10B 110.2
H10A C10 H10B 108.5
N2 C11 C12 124.5(3)
N2 C11 H11A 117.8
C12 C11 H11A 117.8
C17 C12 C13 117.8(4)
C17 C12 C11 124.0(3)
C13 C12 C11 118.2(4)
C14 C13 C12 121.6(4)
C14 C13 H13A 119.2
C12 C13 H13A 119.2
C13 C14 C15 120.7(4)
C13 C14 H14A 119.6
C15 C14 H14A 119.6
C16 C15 C14 118.8(4)
C16 C15 H15A 120.6
C14 C15 H15A 120.6
C15 C16 C17 122.2(4)
C15 C16 O4 124.6(4)
C17 C16 O4 113.2(3)
O3 C17 C16 116.6(3)
O3 C17 C12 124.5(3)
C16 C17 C12 118.9(3)
O4 C18 H18A 109.5
O4 C18 H18B 109.5
H18A C18 H18B 109.5
O4 C18 H18C 109.5
H18A C18 H18C 109.5
H18B C18 H18C 109.5
C21 O21 H21D 109.5
O21 C21 H21A 109.5
O21 C21 H21B 109.5
H21A C21 H21B 109.5
O21 C21 H21C 109.5
H21A C21 H21C 109.5
H21B C21 H21C 109.5

loop_
_geom_bond_atom_site_label_1
_geom_bond_atom_site_label_2
_geom_bond_distance
Tb1 O1 2.317(2)
Tb1 O3 2.346(2)
Tb1 O3W 2.365(3)
Tb1 O1W 2.367(3)
Tb1 O2W 2.382(3)
Tb1 O4 2.532(3)
Tb1 O2 2.535(3)
Tb1 Cl2 2.6715(11)
Tb1 Cu1 3.4005(5)
Cu1 N2 1.914(3)
Cu1 O1 1.921(2)
Cu1 O3 1.921(2)
Cu1 N1 1.927(3)
Cu1 Cl3 2.7493(11)
O1 C7 1.329(4)
O1W H1WA 0.8752
O1W H1WB 0.8691
O2 C2 1.382(5)
O2 C1 1.452(5)
O2W H2WA 0.8500
O2W H2WB 0.8498
O3 C17 1.334(4)
O3W H3WA 0.8809
O3W H3WB 0.8774
O4 C16 1.394(5)
O4 C18 1.431(5)
N1 C9 1.275(5)
N1 C8 1.472(5)
N2 C11 1.275(5)
N2 C10 1.467(5)
C1 H1A 0.9800
C1 H1B 0.9800
C1 H1C 0.9800
C2 C3 1.382(5)
C2 C7 1.402(5)
C3 C4 1.382(7)
C3 H3A 0.9500
C4 C5 1.353(6)
C4 H4A 0.9500
C5 C6 1.420(5)
C5 H5A 0.9500
C6 C7 1.399(5)
C6 C9 1.452(5)
C8 C10 1.513(6)
C8 H8A 0.9900
C8 H8B 0.9900
C9 H9A 0.9500
C10 H10A 0.9900
C10 H10B 0.9900
C11 C12 1.445(5)
C11 H11A 0.9500
C12 C17 1.409(5)
C12 C13 1.416(5)
C13 C14 1.356(7)
C13 H13A 0.9500
C14 C15 1.383(7)
C14 H14A 0.9500
C15 C16 1.378(6)
C15 H15A 0.9500
C16 C17 1.390(5)
C18 H18A 0.9800
C18 H18B 0.9800
C18 H18C 0.9800
O21 C21 1.400(7)
O21 H21D 0.8402
C21 H21A 0.9800
C21 H21B 0.9800
C21 H21C 0.9800
